data_2001924
loop_
_publ_author_name
'Pedregosa, J. C.'
'Alzuet, G.'
'Borr\'as, J.'
'Fustero, S.'
'Garc\'ia-Granda, S.'
'D\'iaz, M. R.'

_publ_section_title
;
 Structure of 5-amino-1,3,4-thiadiazole-2-sulfonamide, an inhibitor of
 the enzyme carbonic anhydrase
;
_journal_issue 3
_journal_name_full 'Acta Crystallographica Section C'
_journal_page_first 630
_journal_page_last 633
_journal_paper_doi 10.1107/S0108270192007467
_journal_volume 49
_journal_year 1993
_chemical_formula_sum 'C2 H4 N4 O2 S2'
_chemical_formula_weight 180.19
_space_group_IT_number 14
_space_group_name_Hall '-P 2yn'
_space_group_name_H-M_alt 'P 1 21/n 1'
_symmetry_cell_setting monoclinic
_symmetry_space_group_name_Hall '-P 2yn'
_symmetry_space_group_name_H-M 'P 1 21/n 1'
_atom_type_scat_source IntTabIV
_cell_angle_alpha 90.0
_cell_angle_beta 95.690(10)
_cell_angle_gamma 90.0
_cell_formula_units_Z 4
_cell_length_a 7.5160(2)
_cell_length_b 10.536(2)
_cell_length_c 8.342(2)
_cell_measurement_reflns_used 25
_cell_measurement_temperature 293
_cell_measurement_theta_max 24
_cell_measurement_theta_min 20
_cell_volume 657.3(2)
_diffrn_measurement_device 'Enraf-Nonius CAD-4'
_diffrn_measurement_method \w-2\q
_diffrn_radiation_type MoK\a
_diffrn_radiation_wavelength 0.71073
_diffrn_reflns_av_R_equivalents 0.018
_diffrn_reflns_limit_h_max 10
_diffrn_reflns_limit_h_min -10
_diffrn_reflns_limit_k_max 14
_diffrn_reflns_limit_k_min -14
_diffrn_reflns_limit_l_max 11
_diffrn_reflns_limit_l_min 0
_diffrn_reflns_number 4064
_diffrn_reflns_theta_max 25
_diffrn_standards_decay_% 0.99-1.02
_diffrn_standards_interval_time 60
_diffrn_standards_number 3
_exptl_absorpt_coefficient_mu 72.0
_exptl_absorpt_correction_T_max 1.20
_exptl_absorpt_correction_T_min 0.63
_exptl_absorpt_correction_type empirical
_exptl_crystal_colour Colorless
_exptl_crystal_density_diffrn 1.81
_exptl_crystal_description Prismatic
_exptl_crystal_size_max 0.42
_exptl_crystal_size_mid 0.2
_exptl_crystal_size_min 0.2
_refine_diff_density_max 0.032
_refine_diff_density_min -0.60
_refine_ls_goodness_of_fit_obs 9.04
_refine_ls_hydrogen_treatment refxyz
_refine_ls_number_parameters 107
_refine_ls_number_reflns 1580
_refine_ls_R_factor_obs 0.032
_refine_ls_shift/esd_max 0.002
_refine_ls_structure_factor_coef F
_refine_ls_weighting_details 'w = 1/[\s^2^(F~o~)+0.00010F~o~^2^]'
_refine_ls_weighting_scheme calc
_refine_ls_wR_factor_obs 0.035
_reflns_number_observed 1580
_reflns_number_total 1911
_reflns_observed_criterion I>3\s(I)
_cod_data_source_file li1011.cif
_cod_data_source_block li1011_structure_1_of_1
_cod_depositor_comments
;
The following automatic conversions were performed:

'_refine_ls_weighting_scheme' value '1/[\s^2^(F~o~)+0.00010F~o~^2^]'
was changed to 'calc'. New tag '_refine_ls_weighting_details' was
created. The value of the new tag was set to 'w =
1/[\s^2^(F~o~)+0.00010F~o~^2^]'.

Automatic conversion script
Id: cif_fix_values 3143 2015-03-26 13:38:13Z robertas 
;
_cod_original_cell_volume 657.4(2)
_cod_database_code 2001924

loop_
_space_group_symop_id
_space_group_symop_operation_xyz
1 x,y,z
2 -x+1/2,y+1/2,-z+1/2
3 -x,-y,-z
4 x+1/2,-y+1/2,z+1/2

loop_
_atom_site_label
_atom_site_fract_x
_atom_site_fract_y
_atom_site_fract_z
_atom_site_U_iso_or_equiv
S(1) .06106(6) .19884(4) .79510(4) 3.660(10)
S(2) -.25372(5) .02382(4) .69229(5) 3.640(10)
O(1) -.2712(2) -.05670(10) .5541(2) 5.24(5)
O(2) -.1820(2) -.02360(10) .8461(2) 5.04(4)
N(1) .0268(2) .28810(10) .5069(2) 4.00(4)
N(2) -.1032(2) .19680(10) .5115(2) 3.85(4)
N(3) .2646(3) .3775(2) .6696(2) 5.21(6)
N(4) -.4406(2) .0858(2) .7101(2) 4.84(5)
C(1) .1251(2) .2992(2) .6459(2) 3.46(4)
C(2) -.1014(2) .1443(2) .6504(2) 3.27(4)
H(31) .293(3) .422(2) .593(3) 4.9(6)
H(32) .325(3) .377(2) .756(3) 5.5(6)
H(41) -.449(3) .127(2) .798(3) 5.3(6)
H(42) -.502(3) .093(2) .625(3) 6.1(7)

loop_
_geom_angle_atom_site_label_1
_geom_angle_atom_site_label_2
_geom_angle_atom_site_label_3
_geom_angle
_geom_angle_publ_flag
C(2) S(1) C(1) 85.90(10) yes
N(4) S(2) O(1) 108.20(10) yes
C(2) S(2) O(1) 106.10(10) yes
C(2) S(2) N(4) 108.80(10) yes
C(2) N(2) N(1) 112.50(10) yes
N(3) C(1) S(1) 122.70(10) yes
S(2) C(2) S(1) 121.80(10) yes
N(2) C(2) S(2) 122.60(10) yes
H(32) N(3) H(31) 121.(2) yes
C(1) N(3) H(32) 120.(2) yes
H(42) N(4) S(2) 114.(2) yes
O(2) S(2) O(1) 120.90(10) yes
N(4) S(2) O(2) 108.70(10) yes
C(2) S(2) O(2) 103.60(10) yes
C(1) N(1) N(2) 112.10(10) yes
N(1) C(1) S(1) 114.00(10) yes
N(3) C(1) N(1) 123.3(2) yes
N(2) C(2) S(1) 115.50(10) yes
C(1) N(3) H(31) 119.0(10) yes
H(41) N(4) S(2) 116.(2) yes
H(42) N(4) H(41) 128.(2) yes

loop_
_geom_bond_atom_site_label_1
_geom_bond_atom_site_label_2
_geom_bond_distance
_geom_bond_publ_flag
S(1) C(1) 1.737(2) yes
S(2) O(1) 1.4270(10) yes
S(2) N(4) 1.569(2) yes
N(1) N(2) 1.375(2) yes
N(2) C(2) 1.283(2) yes
N(3) H(31) 0.84(2) yes
N(4) H(41) 0.86(2) yes
S(1) C(2) 1.7280(10) yes
S(2) O(2) 1.4320(10) yes
S(2) C(2) 1.767(2) yes
N(1) C(1) 1.317(2) yes
N(3) C(1) 1.333(2) yes
N(3) H(32) 0.81(2) yes
N(4) H(42) 0.81(2) yes
